data_7703810
loop_
_publ_author_name
'Mansour, Ahmed M.'
'Radacki, Krzysztof'

_publ_section_title
;
 Antimicrobial properties of half-sandwich Ir(iii) cyclopentadienyl
 complexes with pyridylbenzimidazole ligands.
;
_journal_issue 14
_journal_name_full 'Dalton transactions (Cambridge, England : 2003)'
_journal_page_first 4491
_journal_page_last 4501
_journal_paper_doi 10.1039/d0dt00451k
_journal_volume 49
_journal_year 2020
_chemical_formula_moiety 'C24 H28 Cl Ir N3, Cl, H2 O'
_chemical_formula_sum 'C24 H30 Cl2 Ir N3 O'
_chemical_formula_weight 639.63
_space_group_crystal_system monoclinic
_space_group_IT_number 14
_space_group_name_Hall '-P 2ybc'
_space_group_name_H-M_alt 'P 1 21/c 1'
_atom_sites_solution_hydrogens mixed
_atom_sites_solution_primary dual
_atom_sites_solution_secondary difmap
_audit_creation_method SHELXL-2018/1
_audit_update_record
;
2020-02-01 deposited with the CCDC.	2020-03-06 downloaded from the CCDC.
;
_cell_angle_alpha 90
_cell_angle_beta 117.131(10)
_cell_angle_gamma 90
_cell_formula_units_Z 4
_cell_length_a 18.634(5)
_cell_length_b 7.2576(14)
_cell_length_c 19.698(5)
_cell_measurement_reflns_used 9904
_cell_measurement_temperature 100(2)
_cell_measurement_theta_max 27.48
_cell_measurement_theta_min 2.46
_cell_volume 2370.8(10)
_computing_cell_refinement 'Saint+ ver. V8.37A (Bruker AXS)'
_computing_data_collection 'APEX2 ver. 2014.9 (Bruker AXS)'
_computing_data_reduction 'Saint+ ver. V8.37A (Bruker AXS)'
_computing_molecular_graphics 'ShelXLe (Huebschle et all, 2011)'
_computing_publication_material 'SHELXL-2018/1 (Sheldrick, 2018)'
_computing_structure_refinement 'SHELXL-2018/1 (Sheldrick, 2018)'
_computing_structure_solution 'SHELXT (Sheldrick, 2014)'
_diffrn_ambient_temperature 100(2)
_diffrn_detector 'CMOS area detector (Photon II)'
_diffrn_detector_area_resol_mean 7.5
_diffrn_measured_fraction_theta_full 0.998
_diffrn_measured_fraction_theta_max 0.837
_diffrn_measurement_device_type 'Bruker D8 Quest'
_diffrn_measurement_method '\f and \w scans'
_diffrn_radiation_monochromator 'multi-layer mirror'
_diffrn_radiation_type MoK\a
_diffrn_radiation_wavelength 0.71073
_diffrn_reflns_av_R_equivalents 0.0342
_diffrn_reflns_av_unetI/netI 0.0207
_diffrn_reflns_Laue_measured_fraction_full 0.998
_diffrn_reflns_Laue_measured_fraction_max 0.837
_diffrn_reflns_limit_h_max 25
_diffrn_reflns_limit_h_min -25
_diffrn_reflns_limit_k_max 9
_diffrn_reflns_limit_k_min -9
_diffrn_reflns_limit_l_max 24
_diffrn_reflns_limit_l_min -24
_diffrn_reflns_number 38972
_diffrn_reflns_point_group_measured_fraction_full 0.998
_diffrn_reflns_point_group_measured_fraction_max 0.837
_diffrn_reflns_theta_full 26.000
_diffrn_reflns_theta_max 29.347
_diffrn_reflns_theta_min 2.075
_diffrn_source 'microfocus sealed tube (Incoatec ImS)'
_exptl_absorpt_coefficient_mu 5.879
_exptl_absorpt_correction_T_max 0.3376
_exptl_absorpt_correction_T_min 0.1869
_exptl_absorpt_correction_type multi-scan
_exptl_absorpt_process_details 'SadAbs 2016/2 (Bruker AXS)'
_exptl_crystal_colour orange
_exptl_crystal_density_diffrn 1.792
_exptl_crystal_description plate
_exptl_crystal_F_000 1256
_exptl_crystal_size_max 0.466
_exptl_crystal_size_mid 0.271
_exptl_crystal_size_min 0.072
_refine_diff_density_max 1.870
_refine_diff_density_min -0.664
_refine_diff_density_rms 0.102
_refine_ls_extinction_method none
_refine_ls_goodness_of_fit_ref 1.072
_refine_ls_hydrogen_treatment mixed
_refine_ls_matrix_type full
_refine_ls_number_parameters 292
_refine_ls_number_reflns 5437
_refine_ls_number_restraints 3
_refine_ls_restrained_S_all 1.072
_refine_ls_R_factor_all 0.0190
_refine_ls_R_factor_gt 0.0177
_refine_ls_shift/su_max 0.002
_refine_ls_shift/su_mean 0.000
_refine_ls_structure_factor_coef Fsqd
_refine_ls_weighting_details 'w=1/[\s^2^(Fo^2^)+(0.0139P)^2^+4.0190P] where P=(Fo^2^+2Fc^2^)/3'
_refine_ls_weighting_scheme calc
_refine_ls_wR_factor_gt 0.0412
_refine_ls_wR_factor_ref 0.0418
_reflns_Friedel_coverage 0.000
_reflns_number_gt 5201
_reflns_number_total 5437
_reflns_threshold_expression 'I > 2\s(I)'
_cod_data_source_file d0dt00451k2.cif
_cod_data_source_block 1
_cod_depositor_comments 'Adding full bibliography for 7703810.cif.'
_cod_original_cell_volume 2370.8(11)
_cod_original_sg_symbol_H-M 'P 21/c'
_cod_database_code 7703810
_shelx_shelxl_version_number 2018/1
_shelx_space_group_comment
;
The symmetry employed for this shelxl refinement is uniquely defined
by the following loop, which should always be used as a source of
symmetry information in preference to the above space-group names.
They are only intended as comments.
;
_shelx_estimated_absorpt_t_min 0.170
_shelx_estimated_absorpt_t_max 0.677

loop_
_space_group_symop_operation_xyz
'x, y, z'
'-x, y+1/2, -z+1/2'
'-x, -y, -z'
'x, -y-1/2, z-1/2'

loop_
_atom_site_label
_atom_site_type_symbol
_atom_site_fract_x
_atom_site_fract_y
_atom_site_fract_z
_atom_site_U_iso_or_equiv
_atom_site_adp_type
_atom_site_occupancy
_atom_site_site_symmetry_order
_atom_site_calc_flag
_atom_site_refinement_flags_posn
_atom_site_refinement_flags_adp
_atom_site_refinement_flags_occupancy
_atom_site_disorder_assembly
_atom_site_disorder_group
Ir1 Ir 0.20720(2) 0.58478(2) 0.58125(2) 0.01114(3) Uani 1 1 d . . . . .
O1 O 0.43260(12) 0.6100(3) 0.88749(12) 0.0275(4) Uani 1 1 d D . . . .
H1A H 0.4230(19) 0.645(4) 0.9296(11) 0.041 Uiso 1 1 d D U . . .
H1B H 0.4750(15) 0.520(4) 0.9049(15) 0.041 Uiso 1 1 d D U . . .
Cl1 Cl 0.15215(4) 0.29324(8) 0.58671(4) 0.01823(12) Uani 1 1 d . . . . .
Cl2 Cl 0.42129(4) 0.66115(10) 1.05022(4) 0.02498(13) Uani 1 1 d . . . . .
C009 C 0.20494(14) 0.7544(3) 0.67496(14) 0.0158(5) Uani 1 1 d . . . . .
C00I C 0.16840(14) 0.4563(3) 0.40024(14) 0.0145(4) Uani 1 1 d . . . . .
C1_1 C 0.25034(14) 0.8442(3) 0.64184(15) 0.0159(5) Uani 1 1 d . . . . .
C2_1 C 0.12839(13) 0.7416(3) 0.61039(14) 0.0158(5) Uani 1 1 d . . . . .
C3_1 C 0.12654(14) 0.8138(3) 0.53852(15) 0.0158(5) Uani 1 1 d . . . . .
C4_1 C 0.20301(14) 0.8760(3) 0.55738(15) 0.0160(5) Uani 1 1 d . . . . .
C5_1 C 0.33210(15) 0.8984(4) 0.68793(16) 0.0219(5) Uani 1 1 d . . . . .
H5A_1 H 0.355721 0.822649 0.734190 0.026 Uiso 1 1 calc R U . . .
H5B_1 H 0.333843 1.028386 0.702054 0.026 Uiso 1 1 calc R U . . .
H5C_1 H 0.362851 0.881314 0.659180 0.026 Uiso 1 1 calc R U . . .
C6_1 C 0.22871(16) 0.7033(4) 0.76118(15) 0.0219(5) Uani 1 1 d . . . . .
H6A_1 H 0.207928 0.797916 0.783106 0.033 Uiso 1 1 calc R U . . .
H6B_1 H 0.287545 0.696911 0.790569 0.033 Uiso 1 1 calc R U . . .
H6C_1 H 0.205289 0.583608 0.762972 0.033 Uiso 1 1 calc R U . . .
C7_1 C 0.06200(14) 0.6640(4) 0.61881(16) 0.0211(5) Uani 1 1 d . . . . .
H7A_1 H 0.079671 0.551338 0.649460 0.025 Uiso 1 1 calc R U . . .
H7B_1 H 0.018095 0.634617 0.568385 0.025 Uiso 1 1 calc R U . . .
H7C_1 H 0.042938 0.753155 0.644337 0.025 Uiso 1 1 calc R U . . .
C8_1 C 0.05741(15) 0.8511(4) 0.46108(15) 0.0214(5) Uani 1 1 d . . . . .
H8A_1 H 0.036758 0.975804 0.460051 0.032 Uiso 1 1 calc R U . . .
H8B_1 H 0.014338 0.761335 0.450668 0.032 Uiso 1 1 calc R U . . .
H8C_1 H 0.076123 0.840418 0.422132 0.032 Uiso 1 1 calc R U . . .
C9_1 C 0.22535(16) 0.9645(4) 0.49903(16) 0.0210(5) Uani 1 1 d . . . . .
H9A_1 H 0.207733 1.093387 0.491134 0.032 Uiso 1 1 calc R U . . .
H9B_1 H 0.198692 0.897701 0.450569 0.032 Uiso 1 1 calc R U . . .
H9C_1 H 0.283921 0.959034 0.518016 0.032 Uiso 1 1 calc R U . . .
N1_2 N 0.31484(11) 0.4547(3) 0.63037(12) 0.0142(4) Uani 1 1 d . . . . .
C2_2 C 0.34175(14) 0.3970(3) 0.57869(14) 0.0144(5) Uani 1 1 d . . . . .
C3_2 C 0.41492(14) 0.3277(4) 0.60648(15) 0.0191(5) Uani 1 1 d . . . . .
H3_2 H 0.437135 0.290491 0.573775 0.023 Uiso 1 1 calc R U . . .
C4_2 C 0.46053(15) 0.3101(4) 0.68851(16) 0.0224(5) Uani 1 1 d . . . . .
H4_2 H 0.513025 0.258277 0.708323 0.027 Uiso 1 1 calc R U . . .
C5_2 C 0.43268(15) 0.3642(4) 0.74111(15) 0.0201(5) Uani 1 1 d . . . . .
H5_2 H 0.463895 0.349321 0.794648 0.024 Uiso 1 1 calc R U . . .
C6_2 C 0.35982(14) 0.4371(3) 0.71008(14) 0.0170(5) Uani 1 1 d . . . . .
H6_2 H 0.337302 0.478399 0.742017 0.020 Uiso 1 1 calc R U . . .
N1_3 N 0.21620(11) 0.4802(3) 0.48138(12) 0.0131(4) Uani 1 1 d . . . . .
C2_3 C 0.28358(13) 0.4106(3) 0.49502(14) 0.0134(5) Uani 1 1 d . . . . .
N3_3 N 0.28339(11) 0.3448(3) 0.42702(11) 0.0146(4) Uani 1 1 d . . . . .
C4_3 C 0.21058(14) 0.3729(3) 0.36512(14) 0.0153(5) Uani 1 1 d . . . . .
C5_3 C 0.17818(15) 0.3316(3) 0.28299(14) 0.0192(5) Uani 1 1 d . . . . .
H5_3 H 0.211119 0.276970 0.263249 0.023 Uiso 1 1 calc R U . . .
C6_3 C 0.10215(16) 0.3728(4) 0.23792(15) 0.0233(5) Uani 1 1 d . . . . .
H6_3 H 0.077932 0.349074 0.184646 0.028 Uiso 1 1 calc R U . . .
C7_3 C 0.05889(15) 0.4534(4) 0.27275(16) 0.0242(6) Uani 1 1 d . . . . .
H7_3 H 0.003978 0.483203 0.240830 0.029 Uiso 1 1 calc R U . . .
C8_3 C 0.09097(14) 0.4953(4) 0.35372(15) 0.0195(5) Uani 1 1 d . . . . .
H8_3 H 0.057628 0.549196 0.373141 0.023 Uiso 1 1 calc R U . . .
C9_3 C 0.34642(15) 0.2637(4) 0.41559(15) 0.0200(5) Uani 1 1 d . . . . .
H9A_3 H 0.323490 0.192646 0.367382 0.024 Uiso 1 1 calc R U . . .
H9AB_3 H 0.378021 0.178398 0.458039 0.024 Uiso 1 1 calc R U . . .
C10_3 C 0.39927(17) 0.4124(4) 0.41224(18) 0.0277(6) Uani 1 1 d . . . . .
H10A_3 H 0.446196 0.357922 0.409873 0.042 Uiso 1 1 calc R U . . .
H10B_3 H 0.417388 0.489669 0.457911 0.042 Uiso 1 1 calc R U . . .
H10C_3 H 0.369170 0.488006 0.366737 0.042 Uiso 1 1 calc R U . . .

loop_
_atom_site_aniso_label
_atom_site_aniso_U_11
_atom_site_aniso_U_22
_atom_site_aniso_U_33
_atom_site_aniso_U_23
_atom_site_aniso_U_13
_atom_site_aniso_U_12
Ir1 0.00859(5) 0.01086(5) 0.01423(5) -0.00095(3) 0.00544(4) -0.00001(3)
O1 0.0243(10) 0.0320(11) 0.0293(11) -0.0001(9) 0.0149(9) 0.0006(8)
Cl1 0.0204(3) 0.0126(2) 0.0278(3) -0.0012(2) 0.0162(2) -0.0030(2)
Cl2 0.0183(3) 0.0325(3) 0.0251(3) -0.0020(3) 0.0108(3) -0.0026(2)
C009 0.0135(10) 0.0138(11) 0.0213(12) -0.0031(9) 0.0089(10) 0.0006(9)
C00I 0.0132(10) 0.0145(11) 0.0154(12) 0.0005(9) 0.0062(9) -0.0006(8)
C1_1 0.0134(10) 0.0120(11) 0.0230(13) -0.0040(9) 0.0089(10) -0.0004(8)
C2_1 0.0118(10) 0.0126(10) 0.0246(13) -0.0043(10) 0.0097(10) 0.0007(8)
C3_1 0.0110(10) 0.0129(10) 0.0241(13) -0.0008(9) 0.0084(10) 0.0019(8)
C4_1 0.0129(10) 0.0100(10) 0.0275(14) -0.0007(10) 0.0114(10) 0.0013(8)
C5_1 0.0141(11) 0.0218(13) 0.0278(15) -0.0074(11) 0.0077(11) -0.0067(9)
C6_1 0.0240(13) 0.0215(13) 0.0240(14) -0.0026(10) 0.0141(11) 0.0028(10)
C7_1 0.0146(11) 0.0211(12) 0.0318(15) -0.0014(11) 0.0144(11) -0.0010(9)
C8_1 0.0143(11) 0.0225(13) 0.0242(14) 0.0021(11) 0.0060(10) 0.0052(10)
C9_1 0.0209(12) 0.0157(11) 0.0312(15) 0.0028(11) 0.0160(11) 0.0008(10)
N1_2 0.0096(8) 0.0134(9) 0.0171(10) -0.0008(8) 0.0039(8) 0.0006(7)
C2_2 0.0112(10) 0.0136(11) 0.0187(12) 0.0006(9) 0.0071(9) 0.0001(8)
C3_2 0.0132(11) 0.0215(12) 0.0225(13) 0.0003(10) 0.0081(10) 0.0034(9)
C4_2 0.0110(10) 0.0232(13) 0.0274(14) 0.0002(11) 0.0039(10) 0.0029(9)
C5_2 0.0153(11) 0.0190(12) 0.0182(13) -0.0008(10) 0.0008(10) 0.0005(9)
C6_2 0.0148(11) 0.0185(11) 0.0164(12) -0.0010(9) 0.0060(10) 0.0012(9)
N1_3 0.0096(8) 0.0125(9) 0.0173(10) 0.0005(8) 0.0063(8) -0.0005(7)
C2_3 0.0094(10) 0.0130(11) 0.0180(12) 0.0015(9) 0.0066(9) 0.0000(8)
N3_3 0.0112(9) 0.0162(10) 0.0167(10) -0.0002(8) 0.0065(8) 0.0017(7)
C4_3 0.0127(10) 0.0137(10) 0.0184(12) 0.0015(9) 0.0060(10) 0.0008(8)
C5_3 0.0197(12) 0.0197(12) 0.0181(13) -0.0020(10) 0.0087(10) 0.0010(10)
C6_3 0.0203(12) 0.0308(14) 0.0150(13) -0.0032(11) 0.0047(11) -0.0012(11)
C7_3 0.0141(11) 0.0307(14) 0.0230(14) -0.0008(11) 0.0041(10) -0.0004(10)
C8_3 0.0118(10) 0.0217(12) 0.0240(13) -0.0020(10) 0.0074(10) -0.0005(9)
C9_3 0.0169(11) 0.0229(12) 0.0222(13) -0.0017(10) 0.0105(10) 0.0069(10)
C10_3 0.0183(12) 0.0345(16) 0.0342(16) 0.0053(12) 0.0153(12) 0.0032(11)

loop_
_atom_type_symbol
_atom_type_description
_atom_type_scat_dispersion_real
_atom_type_scat_dispersion_imag
_atom_type_scat_source
C C 0.0033 0.0016 'International Tables Vol C Tables 4.2.6.8 and 6.1.1.4'
H H 0.0000 0.0000 'International Tables Vol C Tables 4.2.6.8 and 6.1.1.4'
N N 0.0061 0.0033 'International Tables Vol C Tables 4.2.6.8 and 6.1.1.4'
Cl Cl 0.1484 0.1585 'International Tables Vol C Tables 4.2.6.8 and 6.1.1.4'
O O 0.0106 0.0060 'International Tables Vol C Tables 4.2.6.8 and 6.1.1.4'
Ir Ir -1.4442 7.9887 'International Tables Vol C Tables 4.2.6.8 and 6.1.1.4'

loop_
_exptl_crystal_face_index_h
_exptl_crystal_face_index_k
_exptl_crystal_face_index_l
_exptl_crystal_face_perp_dist
0.00 -1.00 0.00 0.2330
0.00 1.00 0.00 0.1380
0.00 0.00 1.00 0.0580
0.00 0.00 -1.00 0.1130
1.00 0.00 0.00 0.0160
-1.00 0.00 0.00 0.0360

loop_
_geom_angle_atom_site_label_1
_geom_angle_atom_site_label_2
_geom_angle_atom_site_label_3
_geom_angle
_geom_angle_site_symmetry_1
_geom_angle_site_symmetry_3
_geom_angle_publ_flag
N1_2 Ir1 C2_1 140.85(9) . . ?
N1_2 Ir1 C3_1 156.57(8) . . ?
C2_1 Ir1 C3_1 40.97(9) . . ?
N1_2 Ir1 C4_1 119.42(8) . . ?
C2_1 Ir1 C4_1 64.86(9) . . ?
C3_1 Ir1 C4_1 37.29(8) . . ?
N1_2 Ir1 C1_1 95.96(9) . . ?
C2_1 Ir1 C1_1 61.21(9) . . ?
C3_1 Ir1 C1_1 63.97(9) . . ?
C4_1 Ir1 C1_1 40.57(10) . . ?
N1_2 Ir1 N1_3 78.57(8) . . ?
C2_1 Ir1 N1_3 140.58(8) . . ?
C3_1 Ir1 N1_3 104.15(9) . . ?
C4_1 Ir1 N1_3 98.87(9) . . ?
C1_1 Ir1 N1_3 129.29(8) . . ?
N1_2 Ir1 C009 104.50(9) . . ?
C2_1 Ir1 C009 37.75(9) . . ?
C3_1 Ir1 C009 67.82(9) . . ?
C4_1 Ir1 C009 68.17(9) . . ?
C1_1 Ir1 C009 38.02(9) . . ?
N1_3 Ir1 C009 166.63(8) . . ?
N1_2 Ir1 Cl1 85.24(6) . . ?
C2_1 Ir1 Cl1 95.66(7) . . ?
C3_1 Ir1 Cl1 118.01(7) . . ?
C4_1 Ir1 Cl1 155.30(6) . . ?
C1_1 Ir1 Cl1 143.57(7) . . ?
N1_3 Ir1 Cl1 86.75(5) . . ?
C009 Ir1 Cl1 106.39(6) . . ?
H1A O1 H1B 108.7(11) . . ?
C2_1 C009 C1_1 100.5(2) . . ?
C2_1 C009 C6_1 128.3(2) . . ?
C1_1 C009 C6_1 130.9(2) . . ?
C2_1 C009 Ir1 67.22(13) . . ?
C1_1 C009 Ir1 68.81(13) . . ?
C6_1 C009 Ir1 130.70(16) . . ?
C8_3 C00I C4_3 115.2(2) . . ?
C8_3 C00I N1_3 131.4(2) . . ?
C4_3 C00I N1_3 113.4(2) . . ?
C5_1 C1_1 C009 120.9(2) . . ?
C5_1 C1_1 C4_1 125.4(2) . . ?
C009 C1_1 C4_1 113.7(2) . . ?
C5_1 C1_1 Ir1 127.37(17) . . ?
C009 C1_1 Ir1 73.17(13) . . ?
C4_1 C1_1 Ir1 69.07(13) . . ?
C009 C2_1 C7_1 119.3(2) . . ?
C009 C2_1 C3_1 114.0(2) . . ?
C7_1 C2_1 C3_1 126.7(2) . . ?
C009 C2_1 Ir1 75.03(13) . . ?
C7_1 C2_1 Ir1 123.84(17) . . ?
C3_1 C2_1 Ir1 69.74(12) . . ?
C4_1 C3_1 C2_1 106.6(2) . . ?
C4_1 C3_1 C8_1 121.2(2) . . ?
C2_1 C3_1 C8_1 131.4(2) . . ?
C4_1 C3_1 Ir1 72.13(14) . . ?
C2_1 C3_1 Ir1 69.29(12) . . ?
C8_1 C3_1 Ir1 131.38(18) . . ?
C3_1 C4_1 C1_1 105.1(2) . . ?
C3_1 C4_1 C9_1 122.6(2) . . ?
C1_1 C4_1 C9_1 132.2(2) . . ?
C3_1 C4_1 Ir1 70.57(14) . . ?
C1_1 C4_1 Ir1 70.36(13) . . ?
C9_1 C4_1 Ir1 125.37(17) . . ?
C1_1 C5_1 H5A_1 109.5 . . ?
C1_1 C5_1 H5B_1 109.5 . . ?
H5A_1 C5_1 H5B_1 109.5 . . ?
C1_1 C5_1 H5C_1 109.5 . . ?
H5A_1 C5_1 H5C_1 109.5 . . ?
H5B_1 C5_1 H5C_1 109.5 . . ?
C009 C6_1 H6A_1 109.5 . . ?
C009 C6_1 H6B_1 109.5 . . ?
H6A_1 C6_1 H6B_1 109.5 . . ?
C009 C6_1 H6C_1 109.5 . . ?
H6A_1 C6_1 H6C_1 109.5 . . ?
H6B_1 C6_1 H6C_1 109.5 . . ?
C2_1 C7_1 H7A_1 109.5 . . ?
C2_1 C7_1 H7B_1 109.5 . . ?
H7A_1 C7_1 H7B_1 109.5 . . ?
C2_1 C7_1 H7C_1 109.5 . . ?
H7A_1 C7_1 H7C_1 109.5 . . ?
H7B_1 C7_1 H7C_1 109.5 . . ?
C3_1 C8_1 H8A_1 109.5 . . ?
C3_1 C8_1 H8B_1 109.5 . . ?
H8A_1 C8_1 H8B_1 109.5 . . ?
C3_1 C8_1 H8C_1 109.5 . . ?
H8A_1 C8_1 H8C_1 109.5 . . ?
H8B_1 C8_1 H8C_1 109.5 . . ?
C4_1 C9_1 H9A_1 109.5 . . ?
C4_1 C9_1 H9B_1 109.5 . . ?
H9A_1 C9_1 H9B_1 109.5 . . ?
C4_1 C9_1 H9C_1 109.5 . . ?
H9A_1 C9_1 H9C_1 109.5 . . ?
H9B_1 C9_1 H9C_1 109.5 . . ?
C2_2 N1_2 C6_2 124.0(2) . . ?
C2_2 N1_2 Ir1 113.67(16) . . ?
C6_2 N1_2 Ir1 122.17(16) . . ?
C3_2 C2_2 N1_2 117.5(2) . . ?
C3_2 C2_2 C2_3 124.9(2) . . ?
N1_2 C2_2 C2_3 117.5(2) . . ?
C2_2 C3_2 C4_2 117.9(2) . . ?
C2_2 C3_2 H3_2 121.1 . . ?
C4_2 C3_2 H3_2 121.1 . . ?
C5_2 C4_2 C3_2 124.8(2) . . ?
C5_2 C4_2 H4_2 117.6 . . ?
C3_2 C4_2 H4_2 117.6 . . ?
C6_2 C5_2 C4_2 114.7(2) . . ?
C6_2 C5_2 H5_2 122.7 . . ?
C4_2 C5_2 H5_2 122.7 . . ?
C5_2 C6_2 N1_2 121.1(2) . . ?
C5_2 C6_2 H6_2 119.4 . . ?
N1_2 C6_2 H6_2 119.4 . . ?
C2_3 N1_3 C00I 103.9(2) . . ?
C2_3 N1_3 Ir1 115.10(17) . . ?
C00I N1_3 Ir1 141.01(15) . . ?
N1_3 C2_3 N3_3 111.0(2) . . ?
N1_3 C2_3 C2_2 114.1(2) . . ?
N3_3 C2_3 C2_2 134.5(2) . . ?
C4_3 N3_3 C9_3 118.5(2) . . ?
C4_3 N3_3 C2_3 111.49(19) . . ?
C9_3 N3_3 C2_3 130.0(2) . . ?
N3_3 C4_3 C00I 100.2(2) . . ?
N3_3 C4_3 C5_3 133.8(2) . . ?
C00I C4_3 C5_3 126.0(2) . . ?
C6_3 C5_3 C4_3 117.9(2) . . ?
C6_3 C5_3 H5_3 121.0 . . ?
C4_3 C5_3 H5_3 121.0 . . ?
C5_3 C6_3 C7_3 116.5(2) . . ?
C5_3 C6_3 H6_3 121.8 . . ?
C7_3 C6_3 H6_3 121.8 . . ?
C6_3 C7_3 C8_3 125.6(2) . . ?
C6_3 C7_3 H7_3 117.2 . . ?
C8_3 C7_3 H7_3 117.2 . . ?
C00I C8_3 C7_3 118.7(2) . . ?
C00I C8_3 H8_3 120.6 . . ?
C7_3 C8_3 H8_3 120.6 . . ?
N3_3 C9_3 C10_3 108.6(2) . . ?
N3_3 C9_3 H9A_3 110.0 . . ?
C10_3 C9_3 H9A_3 110.0 . . ?
N3_3 C9_3 H9AB_3 110.0 . . ?
C10_3 C9_3 H9AB_3 110.0 . . ?
H9A_3 C9_3 H9AB_3 108.3 . . ?
C9_3 C10_3 H10A_3 109.5 . . ?
C9_3 C10_3 H10B_3 109.5 . . ?
H10A_3 C10_3 H10B_3 109.5 . . ?
C9_3 C10_3 H10C_3 109.5 . . ?
H10A_3 C10_3 H10C_3 109.5 . . ?
H10B_3 C10_3 H10C_3 109.5 . . ?

loop_
_geom_bond_atom_site_label_1
_geom_bond_atom_site_label_2
_geom_bond_distance
_geom_bond_site_symmetry_2
_geom_bond_publ_flag
Ir1 N1_2 2.020(2) . ?
Ir1 C2_1 2.133(2) . ?
Ir1 C3_1 2.139(2) . ?
Ir1 C4_1 2.159(2) . ?
Ir1 C1_1 2.177(2) . ?
Ir1 N1_3 2.185(2) . ?
Ir1 C009 2.235(2) . ?
Ir1 Cl1 2.3752(7) . ?
O1 H1A 0.960(5) . ?
O1 H1B 0.959(5) . ?
C009 C2_1 1.417(3) . ?
C009 C1_1 1.438(3) . ?
C009 C6_1 1.591(4) . ?
C00I C8_3 1.340(3) . ?
C00I C4_3 1.400(3) . ?
C00I N1_3 1.442(3) . ?
C1_1 C5_1 1.428(3) . ?
C1_1 C4_1 1.504(4) . ?
C2_1 C7_1 1.436(3) . ?
C2_1 C3_1 1.495(4) . ?
C3_1 C4_1 1.375(3) . ?
C3_1 C8_1 1.506(3) . ?
C4_1 C9_1 1.531(4) . ?
C5_1 H5A_1 0.9800 . ?
C5_1 H5B_1 0.9800 . ?
C5_1 H5C_1 0.9800 . ?
C6_1 H6A_1 0.9800 . ?
C6_1 H6B_1 0.9800 . ?
C6_1 H6C_1 0.9800 . ?
C7_1 H7A_1 0.9800 . ?
C7_1 H7B_1 0.9800 . ?
C7_1 H7C_1 0.9800 . ?
C8_1 H8A_1 0.9800 . ?
C8_1 H8B_1 0.9800 . ?
C8_1 H8C_1 0.9800 . ?
C9_1 H9A_1 0.9800 . ?
C9_1 H9B_1 0.9800 . ?
C9_1 H9C_1 0.9800 . ?
N1_2 C2_2 1.389(3) . ?
N1_2 C6_2 1.408(3) . ?
C2_2 C3_2 1.316(3) . ?
C2_2 C2_3 1.507(3) . ?
C3_2 C4_2 1.448(4) . ?
C3_2 H3_2 0.9500 . ?
C4_2 C5_2 1.410(4) . ?
C4_2 H4_2 0.9500 . ?
C5_2 C6_2 1.319(3) . ?
C5_2 H5_2 0.9500 . ?
C6_2 H6_2 0.9500 . ?
N1_3 C2_3 1.263(3) . ?
C2_3 N3_3 1.421(3) . ?
N3_3 C4_3 1.364(3) . ?
N3_3 C9_3 1.420(3) . ?
C4_3 C5_3 1.477(4) . ?
C5_3 C6_3 1.318(4) . ?
C5_3 H5_3 0.9500 . ?
C6_3 C7_3 1.403(4) . ?
C6_3 H6_3 0.9500 . ?
C7_3 C8_3 1.457(4) . ?
C7_3 H7_3 0.9500 . ?
C8_3 H8_3 0.9500 . ?
C9_3 C10_3 1.483(4) . ?
C9_3 H9A_3 0.9900 . ?
C9_3 H9AB_3 0.9900 . ?
C10_3 H10A_3 0.9800 . ?
C10_3 H10B_3 0.9800 . ?
C10_3 H10C_3 0.9800 . ?
